data_4320054
loop_
_publ_author_name
'Hendrik Dorn'
'Emira Vejzovic'
'Alan J. Lough'
'Ian Manners'

_publ_section_title
;
 Rhodium-Catalyzed Dehydrocoupling of the Sterically Encumbered
 Phosphine-Borane Adduct tBu2PH.BH3: Synthesis of the Linear Dimers
 tBu2PH-BH2-tBu2P-BH3 and tBu2PH-BH2-tBu2P-BH2Cl
;
_journal_name_full 'Inorganic Chemistry'
_journal_page_first 4327
_journal_page_last 4331
_journal_paper_doi 10.1021/ic0100626
_journal_volume 40
_journal_year 2001
_chemical_formula_sum 'C8 H22 B P'
_chemical_formula_weight 160.04
_chemical_name_systematic
;
  ?
;
_space_group_IT_number 33
_symmetry_cell_setting orthorhombic
_symmetry_space_group_name_Hall 'P 2c -2n'
_symmetry_space_group_name_H-M 'P n a 21'
_atom_sites_solution_hydrogens geom
_atom_sites_solution_primary direct
_atom_sites_solution_secondary difmap
_audit_creation_method SHELXL-97
_cell_angle_alpha 90.00
_cell_angle_beta 90.00
_cell_angle_gamma 90.00
_cell_formula_units_Z 4
_cell_length_a 15.9731(3)
_cell_length_b 8.7103(4)
_cell_length_c 7.8725(7)
_cell_measurement_reflns_used 2344
_cell_measurement_temperature 150(1)
_cell_measurement_theta_max 27.48
_cell_measurement_theta_min 2.55
_cell_volume 1095.30(11)
_computing_cell_refinement 'Denzo-SMN (Otwinowski & Minor, 1997)'
_computing_data_collection 'Collect (Nonius BV, 1997-2000)'
_computing_data_reduction 'Denzo-SMN (Otwinowski & Minor, 1997)'
_computing_molecular_graphics 'Bruker SHELXTL V5.1'
_computing_publication_material 'Bruker SHELXTL V5.1'
_computing_structure_refinement 'Bruker SHELXTL V5.1'
_computing_structure_solution 'Bruker SHELXTL V5.1'
_diffrn_ambient_temperature 150(1)
_diffrn_measured_fraction_theta_full 0.996
_diffrn_measured_fraction_theta_max 0.996
_diffrn_measurement_device_type 'Nonius Kappa-CCD'
_diffrn_measurement_method '\f scans and \w scans with \k offsets'
_diffrn_radiation_monochromator graphite
_diffrn_radiation_source 'fine-focus sealed tube'
_diffrn_radiation_type MoK\a
_diffrn_radiation_wavelength 0.71073
_diffrn_reflns_av_R_equivalents 0.043
_diffrn_reflns_av_sigmaI/netI 0.0523
_diffrn_reflns_limit_h_max 20
_diffrn_reflns_limit_h_min -20
_diffrn_reflns_limit_k_max 11
_diffrn_reflns_limit_k_min -11
_diffrn_reflns_limit_l_max 10
_diffrn_reflns_limit_l_min -10
_diffrn_reflns_number 6569
_diffrn_reflns_theta_full 27.48
_diffrn_reflns_theta_max 27.48
_diffrn_reflns_theta_min 2.55
_diffrn_standards_decay_% none
_exptl_absorpt_coefficient_mu 0.191
_exptl_absorpt_correction_T_max 0.9701
_exptl_absorpt_correction_T_min 0.9539
_exptl_absorpt_correction_type multi-scan
_exptl_absorpt_process_details 'Denzo-SMN (Otwinowski & Minor, 1997)'
_exptl_crystal_density_diffrn 0.970
_exptl_crystal_density_method 'not measured'
_exptl_crystal_F_000 360
_exptl_crystal_size_max 0.25
_exptl_crystal_size_mid 0.20
_exptl_crystal_size_min 0.16
_refine_diff_density_max 0.156
_refine_diff_density_min -0.193
_refine_diff_density_rms 0.037
_refine_ls_abs_structure_details 'Flack H D (1983), Acta Cryst. A39, 876-881'
_refine_ls_abs_structure_Flack 0.45(11)
_refine_ls_extinction_method none
_refine_ls_goodness_of_fit_ref 1.023
_refine_ls_hydrogen_treatment mixed
_refine_ls_matrix_type full
_refine_ls_number_parameters 114
_refine_ls_number_reflns 2344
_refine_ls_number_restraints 1
_refine_ls_restrained_S_all 1.022
_refine_ls_R_factor_all 0.0461
_refine_ls_R_factor_gt 0.0350
_refine_ls_shift/su_max 0.002
_refine_ls_shift/su_mean 0.000
_refine_ls_structure_factor_coef Fsqd
_refine_ls_weighting_details 'calc w=1/[\s^2^(Fo^2^)+(0.0344P)^2^+0.1132P] where P=(Fo^2^+2Fc^2^)/3'
_refine_ls_weighting_scheme calc
_refine_ls_wR_factor_gt 0.0769
_refine_ls_wR_factor_ref 0.0821
_reflns_number_gt 2042
_reflns_number_total 2344
_reflns_threshold_expression >2sigma(I)
_cod_data_source_file ic0100626_1.cif
_cod_data_source_block k0093a
_cod_depositor_comments
;
The following automatic conversions were performed:

'_symmetry_cell_setting' value 'Orthorhombic' changed to
'orthorhombic' according to the built-in table from CIF Core
dictionary named 'cif_core.dic' version 2.4.1 from 2010-06-29.

Automatic conversion script
Id: cif_fix_values 1646 2011-03-28 12:23:43Z adriana 
;
_cod_original_formula_sum 'C8 H4 H18 B P'
_cod_database_code 4320054

loop_
_symmetry_equiv_pos_as_xyz
'x, y, z'
'-x, -y, z+1/2'
'x+1/2, -y+1/2, z'
'-x+1/2, y+1/2, z+1/2'

loop_
_atom_site_label
_atom_site_type_symbol
_atom_site_fract_x
_atom_site_fract_y
_atom_site_fract_z
_atom_site_U_iso_or_equiv
_atom_site_adp_type
_atom_site_occupancy
_atom_site_symmetry_multiplicity
_atom_site_calc_flag
_atom_site_refinement_flags
_atom_site_disorder_assembly
_atom_site_disorder_group
P1 P 0.09326(2) 0.11366(4) 0.05788(7) 0.02309(12) Uani 1 1 d . . .
H1P H 0.0214(10) 0.0388(19) 0.094(2) 0.022(4) Uiso 1 1 d . . .
C1 C 0.17265(10) -0.0196(2) 0.1470(2) 0.0266(4) Uani 1 1 d . . .
C2 C 0.14745(13) -0.0851(2) 0.3204(3) 0.0406(5) Uani 1 1 d . . .
H2A H 0.1854 -0.1690 0.3509 0.061 Uiso 1 1 calc R . .
H2D H 0.0900 -0.1240 0.3146 0.061 Uiso 1 1 calc R . .
H2C H 0.1509 -0.0041 0.4065 0.061 Uiso 1 1 calc R . .
C3 C 0.25874(11) 0.0568(2) 0.1571(3) 0.0371(5) Uani 1 1 d . . .
H3A H 0.3006 -0.0193 0.1915 0.056 Uiso 1 1 calc R . .
H3D H 0.2571 0.1401 0.2407 0.056 Uiso 1 1 calc R . .
H3C H 0.2736 0.0986 0.0455 0.056 Uiso 1 1 calc R . .
C4 C 0.17693(13) -0.1539(2) 0.0205(2) 0.0375(5) Uani 1 1 d . . .
H4A H 0.2170 -0.2306 0.0617 0.056 Uiso 1 1 calc R . .
H4B H 0.1951 -0.1157 -0.0906 0.056 Uiso 1 1 calc R . .
H4C H 0.1215 -0.2010 0.0099 0.056 Uiso 1 1 calc R . .
C5 C 0.07549(12) 0.2928(2) 0.1820(2) 0.0302(4) Uani 1 1 d . . .
C6 C -0.01347(14) 0.3449(2) 0.1322(3) 0.0435(5) Uani 1 1 d . . .
H6A H -0.0260 0.4431 0.1872 0.065 Uiso 1 1 calc R . .
H6B H -0.0541 0.2675 0.1692 0.065 Uiso 1 1 calc R . .
H6C H -0.0168 0.3570 0.0086 0.065 Uiso 1 1 calc R . .
C7 C 0.13879(16) 0.4148(2) 0.1276(3) 0.0454(6) Uani 1 1 d . . .
H7A H 0.1289 0.5094 0.1919 0.068 Uiso 1 1 calc R . .
H7B H 0.1325 0.4355 0.0059 0.068 Uiso 1 1 calc R . .
H7C H 0.1956 0.3778 0.1502 0.068 Uiso 1 1 calc R . .
C8 C 0.07868(14) 0.2686(3) 0.3732(2) 0.0389(5) Uani 1 1 d . . .
H8A H 0.0623 0.3636 0.4309 0.058 Uiso 1 1 calc R . .
H8B H 0.1357 0.2405 0.4068 0.058 Uiso 1 1 calc R . .
H8C H 0.0400 0.1860 0.4049 0.058 Uiso 1 1 calc R . .
B1 B 0.10848(16) 0.1520(3) -0.1824(3) 0.0344(5) Uani 1 1 d . . .
H1B H 0.0928(12) 0.039(3) -0.248(3) 0.052(7) Uiso 1 1 d . . .
H2B H 0.1722(14) 0.184(3) -0.201(3) 0.052(6) Uiso 1 1 d . . .
H3B H 0.0650(13) 0.252(2) -0.216(3) 0.042(6) Uiso 1 1 d . . .

loop_
_atom_site_aniso_label
_atom_site_aniso_U_11
_atom_site_aniso_U_22
_atom_site_aniso_U_33
_atom_site_aniso_U_23
_atom_site_aniso_U_13
_atom_site_aniso_U_12
P1 0.02478(19) 0.0241(2) 0.0204(2) 0.0004(2) -0.0003(2) -0.00146(18)
C1 0.0259(9) 0.0264(9) 0.0274(9) 0.0001(8) 0.0007(8) 0.0004(8)
C2 0.0435(11) 0.0433(12) 0.0350(11) 0.0148(10) 0.0056(9) 0.0135(10)
C3 0.0293(10) 0.0387(11) 0.0435(11) -0.0012(10) -0.0053(9) -0.0005(9)
C4 0.0384(10) 0.0291(10) 0.0451(14) -0.0056(8) -0.0005(8) 0.0053(9)
C5 0.0395(10) 0.0241(9) 0.0271(10) -0.0004(7) -0.0003(8) 0.0043(8)
C6 0.0490(13) 0.0358(11) 0.0458(12) -0.0012(10) -0.0015(10) 0.0148(10)
C7 0.0646(15) 0.0278(11) 0.0437(12) -0.0020(9) 0.0032(11) -0.0099(11)
C8 0.0521(12) 0.0373(12) 0.0275(11) -0.0056(9) 0.0026(9) 0.0076(10)
B1 0.0393(12) 0.0434(13) 0.0206(11) 0.0038(10) 0.0003(9) -0.0060(11)

loop_
_atom_type_symbol
_atom_type_description
_atom_type_scat_dispersion_real
_atom_type_scat_dispersion_imag
_atom_type_scat_source
C C 0.0033 0.0016 'International Tables Vol C Tables 4.2.6.8 and 6.1.1.4'
H H 0.0000 0.0000 'International Tables Vol C Tables 4.2.6.8 and 6.1.1.4'
B B 0.0013 0.0007 'International Tables Vol C Tables 4.2.6.8 and 6.1.1.4'
P P 0.1023 0.0942 'International Tables Vol C Tables 4.2.6.8 and 6.1.1.4'
H H 0.0000 0.0000 'International Tables Vol C Tables 4.2.6.8 and 6.1.1.4'

loop_
_geom_angle_atom_site_label_1
_geom_angle_atom_site_label_2
_geom_angle_atom_site_label_3
_geom_angle
_geom_angle_site_symmetry_1
_geom_angle_site_symmetry_3
_geom_angle_publ_flag
H1P P1 C1 101.4(7) . . ?
H1P P1 C5 99.4(7) . . ?
C1 P1 C5 115.45(8) . . ?
H1P P1 B1 113.4(7) . . ?
C1 P1 B1 113.03(10) . . ?
C5 P1 B1 112.76(10) . . ?
C3 C1 C2 110.58(17) . . ?
C3 C1 C4 108.95(15) . . ?
C2 C1 C4 107.78(15) . . ?
C3 C1 P1 111.18(13) . . ?
C2 C1 P1 112.93(12) . . ?
C4 C1 P1 105.15(12) . . ?
C8 C5 C7 110.57(17) . . ?
C8 C5 C6 108.84(17) . . ?
C7 C5 C6 109.53(16) . . ?
C8 C5 P1 113.43(14) . . ?
C7 C5 P1 109.58(14) . . ?
C6 C5 P1 104.69(13) . . ?
H2B B1 H1B 111.8(16) . . ?
H2B B1 H3B 110.3(15) . . ?
H1B B1 H3B 114.9(16) . . ?
H2B B1 P1 107.6(13) . . ?
H1B B1 P1 105.4(12) . . ?
H3B B1 P1 106.4(11) . . ?

loop_
_geom_bond_atom_site_label_1
_geom_bond_atom_site_label_2
_geom_bond_distance
_geom_bond_site_symmetry_2
_geom_bond_publ_flag
P1 H1P 1.350(16) . ?
P1 C1 1.8568(18) . ?
P1 C5 1.8627(18) . ?
P1 B1 1.936(2) . ?
C1 C3 1.530(2) . ?
C1 C2 1.533(3) . ?
C1 C4 1.538(3) . ?
C5 C8 1.521(3) . ?
C5 C7 1.528(3) . ?
C5 C6 1.542(3) . ?
B1 H2B 1.07(2) . ?
B1 H1B 1.14(2) . ?
B1 H3B 1.15(2) . ?
